data_9005641
loop_
_publ_author_name
'Sarp, H.'
'Cerny, R.'

_publ_section_title
;
 Calcio-andyrobertsite-2O, KCaCu5(AsO4)4[AsO2(OH)2]*2H2O: its
 description, crystal structure and relation with calcio-andyrobertsite-1M
 Note: polytype 2O
;
_journal_name_full 'European Journal of Mineralogy'
_journal_page_first 163
_journal_page_last 169
_journal_paper_doi 10.1127/0935-1221/2004/0016-0163
_journal_volume 16
_journal_year 2004
_chemical_compound_source 'Tsumeb, Namibia'
_chemical_formula_sum 'As5 Ca Cu5 H6 K O22'
_chemical_name_mineral Calcioandyrobertsite
_space_group_IT_number 62
_symmetry_space_group_name_Hall '-P 2ac 2n'
_symmetry_space_group_name_H-M 'P n m a'
_cell_angle_alpha 90
_cell_angle_beta 90
_cell_angle_gamma 90
_cell_formula_units_Z 4
_cell_length_a 19.647
_cell_length_b 10.087
_cell_length_c 9.963
_cell_volume 1974.460
_database_code_amcsd 0007032
_exptl_crystal_density_diffrn 3.800
_cod_original_formula_sum 'K Ca Cu5 As5 O22 H6'
_cod_database_code 9005641

loop_
_space_group_symop_operation_xyz
x,y,z
x,1/2-y,z
-x,1/2+y,-z
1/2-x,1/2+y,1/2+z
1/2+x,1/2-y,1/2-z
1/2+x,y,1/2-z
1/2-x,-y,1/2+z
-x,-y,-z

loop_
_atom_site_label
_atom_site_fract_x
_atom_site_fract_y
_atom_site_fract_z
_atom_site_U_iso_or_equiv
_atom_site_type_symbol
_atom_site_attached_hydrogens
K 0.07150 0.25000 0.63280 0.03250 K 0
Ca 0.89935 0.25000 0.90020 0.01600 Ca 0
Cu1 0.78983 0.02756 0.37139 0.01310 Cu 0
Cu2 0.77856 0.25000 0.14290 0.01200 Cu 0
Cu3 0.79195 0.25000 0.61290 0.01290 Cu 0
Cu4 0.09229 0.25000 0.13330 0.01290 Cu 0
As1 0.15602 0.03890 0.33469 0.00980 As 0
As2 0.16753 0.04351 0.92474 0.01040 As 0
As3 0.93196 0.25000 0.30030 0.02140 As 0
O1 0.15550 0.06650 0.49980 0.01900 O 0
O2 0.84530 0.12260 0.71300 0.01700 O 0
O3 0.08640 0.11240 0.27160 0.01510 O 0
O4 0.24080 0.11470 0.98370 0.01260 O 0
O5 0.82660 0.11760 0.03070 0.01700 O 0
O6 0.22710 0.10860 0.26460 0.01380 O 0
O7 0.09930 0.10910 0.99970 0.01900 O 0
O8 0.16160 0.07210 0.76070 0.01900 O 0
O9 0.84830 0.25000 0.32850 0.02200 O 0
O10 0.96130 0.25000 0.14460 0.03000 O 0
O-H 0.03610 0.88340 0.61290 0.06100 O 1
Wat 0.01280 0.89620 0.15660 0.02600 O 2

loop_
_cod_changelog_entry_id
_cod_changelog_entry_author
_cod_changelog_entry_date
_cod_changelog_entry_text
1
;cod-tools version 3.8.0
Id: cif_guess_AMCSD_atom_types 9574 2023-05-10 09:00:05Z saulius
;
2023-05-10T18:50:17+03:00
;Derived atom types and hydrogen counts
from atom names that follow the AMCSD naming convention
(Wat == water, O-H == hydroxyl).
;

loop_
_cod_related_entry_id
_cod_related_entry_database
_cod_related_entry_code
1 AMCSD 0007032
